data_4071489
loop_
_publ_author_name
'Chen, Chao'
'Fr\"ohlich, Roland'
'Kehr, Gerald'
'Erker, Gerhard'

_publ_section_title
;
 Structural Features of Lithio[3]ferrocenophane Systems Bearing
 Stabilizing Dimethylamino Substituents
;
_journal_issue 13
_journal_name_full Organometallics
_journal_page_first 3248
_journal_paper_doi 10.1021/om8001894
_journal_volume 27
_journal_year 2008
_chemical_formula_sum 'C38 H54 Fe2 Li4 N2'
_chemical_formula_weight 678.29
_chemical_name_systematic
; 
 ? 
;
_space_group_IT_number 15
_symmetry_cell_setting monoclinic
_symmetry_space_group_name_Hall '-C 2yc'
_symmetry_space_group_name_H-M 'C 1 2/c 1'
_atom_sites_solution_hydrogens geom
_atom_sites_solution_primary direct
_atom_sites_solution_secondary difmap
_audit_creation_method SHELXL-97
_cell_angle_alpha 90.00
_cell_angle_beta 124.613(1)
_cell_angle_gamma 90.00
_cell_formula_units_Z 4
_cell_length_a 21.6614(3)
_cell_length_b 10.6671(2)
_cell_length_c 19.0435(3)
_cell_measurement_reflns_used 3958
_cell_measurement_temperature 198(2)
_cell_measurement_theta_max 27.88
_cell_measurement_theta_min 0.41
_cell_volume 3621.46(11)
_computing_cell_refinement 'Collect (Nonius B.V., 1998)'
_computing_data_collection 'Collect (Nonius B.V., 1998)'
_computing_data_reduction 'Denzo-SMN (Otwinowski & Minor, 1997)'
_computing_molecular_graphics 'XP (BrukerAXS, 2000) & SCHAKAL (Keller, 1997)'
_computing_publication_material 'SHELXL-97 (Sheldrick, 1997)'
_computing_structure_refinement 'SHELXL-97 (Sheldrick, 1997)'
_computing_structure_solution 'SHELXS-97 (Sheldrick, 1990)'
_diffrn_ambient_temperature 198(2)
_diffrn_measured_fraction_theta_full 0.991
_diffrn_measured_fraction_theta_max 0.991
_diffrn_measurement_device_type 'Nonius KappaCCD'
_diffrn_measurement_method '\w and \f scans'
_diffrn_radiation_monochromator graphite
_diffrn_radiation_source 'rotating anode Nonius FR591'
_diffrn_radiation_type MoK\a
_diffrn_radiation_wavelength 0.71073
_diffrn_reflns_av_R_equivalents 0.0480
_diffrn_reflns_av_sigmaI/netI 0.0383
_diffrn_reflns_limit_h_max 28
_diffrn_reflns_limit_h_min -26
_diffrn_reflns_limit_k_max 14
_diffrn_reflns_limit_k_min -9
_diffrn_reflns_limit_l_max 24
_diffrn_reflns_limit_l_min -25
_diffrn_reflns_number 13024
_diffrn_reflns_theta_full 27.86
_diffrn_reflns_theta_max 27.86
_diffrn_reflns_theta_min 2.28
_exptl_absorpt_coefficient_mu 0.828
_exptl_absorpt_correction_T_max 0.8518
_exptl_absorpt_correction_T_min 0.7069
_exptl_absorpt_correction_type multi-scan
_exptl_absorpt_process_details 'SORTAV (Blessing, 1995 & 1997)'
_exptl_crystal_colour orange
_exptl_crystal_density_diffrn 1.244
_exptl_crystal_density_method 'not measured'
_exptl_crystal_description block
_exptl_crystal_F_000 1440
_exptl_crystal_size_max 0.45
_exptl_crystal_size_mid 0.25
_exptl_crystal_size_min 0.20
_refine_diff_density_max 0.406
_refine_diff_density_min -0.442
_refine_diff_density_rms 0.046
_refine_ls_extinction_method none
_refine_ls_goodness_of_fit_ref 1.035
_refine_ls_hydrogen_treatment riding
_refine_ls_matrix_type full
_refine_ls_number_parameters 240
_refine_ls_number_reflns 4263
_refine_ls_number_restraints 0
_refine_ls_restrained_S_all 1.035
_refine_ls_R_factor_all 0.0525
_refine_ls_R_factor_gt 0.0371
_refine_ls_shift/su_max 0.000
_refine_ls_shift/su_mean 0.000
_refine_ls_structure_factor_coef Fsqd
_refine_ls_weighting_details 'calc w=1/[\s^2^(Fo^2^)+(0.0448P)^2^+2.9764P] where P=(Fo^2^+2Fc^2^)/3'
_refine_ls_weighting_scheme calc
_refine_ls_wR_factor_gt 0.0943
_refine_ls_wR_factor_ref 0.1023
_reflns_number_gt 3394
_reflns_number_total 4263
_reflns_threshold_expression >2sigma(I)
_cod_data_source_file om8001894-file002.cif
_cod_data_source_block erk4179
_cod_original_cell_volume 3621.46(10)
_cod_original_sg_symbol_H-M C2/c
_cod_database_code 4071489

loop_
_symmetry_equiv_pos_as_xyz
'x, y, z'
'-x, y, -z+1/2'
'x+1/2, y+1/2, z'
'-x+1/2, y+1/2, -z+1/2'
'-x, -y, -z'
'x, -y, z-1/2'
'-x+1/2, -y+1/2, -z'
'x+1/2, -y+1/2, z-1/2'

loop_
_atom_site_label
_atom_site_type_symbol
_atom_site_fract_x
_atom_site_fract_y
_atom_site_fract_z
_atom_site_U_iso_or_equiv
_atom_site_adp_type
_atom_site_occupancy
_atom_site_symmetry_multiplicity
_atom_site_calc_flag
_atom_site_refinement_flags
_atom_site_disorder_assembly
_atom_site_disorder_group
Fe Fe 0.140354(14) 0.16359(2) 0.186921(17) 0.03693(11) Uani 1 1 d . A .
Li1 Li 0.04667(19) 0.3182(3) 0.2332(2) 0.0436(8) Uani 1 1 d . . .
Li2 Li 0.05669(17) 0.1535(3) 0.3294(2) 0.0387(7) Uani 1 1 d . . .
N1 N 0.13748(9) 0.01311(16) 0.39236(11) 0.0450(4) Uani 1 1 d . . .
C1 C 0.24170(11) 0.23041(19) 0.27789(14) 0.0450(5) Uani 1 1 d . . .
C2 C 0.24325(12) 0.1833(2) 0.20870(16) 0.0496(5) Uani 1 1 d . A .
H2 H 0.2748 0.1182 0.2123 0.059 Uiso 1 1 calc R . .
C3 C 0.18981(13) 0.2500(2) 0.13386(16) 0.0556(6) Uani 1 1 d . . .
H3 H 0.1789 0.2364 0.0786 0.067 Uiso 1 1 calc R A .
C4 C 0.15523(13) 0.3408(2) 0.15555(17) 0.0533(6) Uani 1 1 d . A .
H4 H 0.1171 0.3983 0.1175 0.064 Uiso 1 1 calc R . .
C5 C 0.18793(12) 0.33010(18) 0.24447(16) 0.0473(5) Uani 1 1 d . A .
H5 H 0.1761 0.3806 0.2764 0.057 Uiso 1 1 calc R . .
C6 C 0.28339(11) 0.1783(2) 0.36635(15) 0.0518(5) Uani 1 1 d . A .
H6A H 0.3226 0.2389 0.4058 0.062 Uiso 1 1 calc R . .
H6B H 0.3089 0.1001 0.3682 0.062 Uiso 1 1 calc R . .
C8 C 0.23358(11) 0.1497(2) 0.39810(14) 0.0479(5) Uani 1 1 d . . .
H8A H 0.2018 0.2238 0.3873 0.057 Uiso 1 1 calc R A .
H8B H 0.2662 0.1361 0.4606 0.057 Uiso 1 1 calc R . .
C9 C 0.18250(10) 0.03440(19) 0.35588(13) 0.0412(4) Uani 1 1 d . A .
H9 H 0.2151 -0.0406 0.3691 0.049 Uiso 1 1 calc R . .
C10 C 0.12770(9) 0.04383(16) 0.25971(12) 0.0347(4) Uani 1 1 d . . .
C11 C 0.13378(10) -0.02412(18) 0.19927(14) 0.0425(5) Uani 1 1 d . A .
H11 H 0.1711 -0.0846 0.2125 0.051 Uiso 1 1 calc R . .
C12 C 0.07486(11) 0.01397(19) 0.11664(14) 0.0459(5) Uani 1 1 d . . .
H12 H 0.0657 -0.0150 0.0643 0.055 Uiso 1 1 calc R A .
C13 C 0.03165(10) 0.10415(19) 0.12636(13) 0.0407(4) Uani 1 1 d . . .
H13 H -0.0116 0.1449 0.0803 0.049 Uiso 1 1 calc R . .
C14 C 0.06238(10) 0.12577(18) 0.21602(12) 0.0350(4) Uani 1 1 d . . .
C15 C 0.09938(14) -0.1074(2) 0.36243(18) 0.0608(6) Uani 1 1 d . A .
H15A H 0.1366 -0.1749 0.3858 0.091 Uiso 1 1 calc R . .
H15B H 0.0698 -0.1099 0.3000 0.091 Uiso 1 1 calc R . .
H15C H 0.0661 -0.1183 0.3814 0.091 Uiso 1 1 calc R . .
C16 C 0.18370(14) 0.0130(3) 0.48683(15) 0.0652(7) Uani 1 1 d . A .
H16A H 0.1530 -0.0141 0.5069 0.098 Uiso 1 1 calc R . .
H16B H 0.2027 0.0978 0.5079 0.098 Uiso 1 1 calc R . .
H16C H 0.2260 -0.0447 0.5083 0.098 Uiso 1 1 calc R . .
C21 C -0.07276(12) 0.3657(2) 0.13916(14) 0.0468(5) Uani 0.696(7) 1 d P A 1
H21A H -0.1019 0.3085 0.0898 0.056 Uiso 0.696(7) 1 calc PR A 1
H21B H -0.1010 0.3958 0.1623 0.056 Uiso 0.696(7) 1 calc PR A 1
C22 C -0.0213(3) 0.4637(4) 0.1346(3) 0.0463(10) Uani 0.696(7) 1 d P A 1
H22A H 0.0124 0.5008 0.1921 0.056 Uiso 0.696(7) 1 calc PR A 1
H22B H 0.0106 0.4180 0.1212 0.056 Uiso 0.696(7) 1 calc PR A 1
C23 C -0.0592(2) 0.5695(3) 0.0716(2) 0.0557(11) Uani 0.696(7) 1 d P A 1
H23A H -0.0896 0.6186 0.0856 0.067 Uiso 0.696(7) 1 calc PR A 1
H23B H -0.0937 0.5340 0.0137 0.067 Uiso 0.696(7) 1 calc PR A 1
C24 C -0.0037(4) 0.6572(7) 0.0709(4) 0.0634(15) Uani 0.696(7) 1 d P A 1
H24A H 0.0303 0.6935 0.1278 0.095 Uiso 0.696(7) 1 calc PR A 1
H24B H -0.0312 0.7245 0.0294 0.095 Uiso 0.696(7) 1 calc PR A 1
H24C H 0.0254 0.6098 0.0551 0.095 Uiso 0.696(7) 1 calc PR A 1
C21A C -0.07276(12) 0.3657(2) 0.13916(14) 0.0468(5) Uani 0.304(7) 1 d P A 2
H21C H -0.1039 0.2930 0.1051 0.056 Uiso 0.304(7) 1 calc PR A 2
H21D H -0.0958 0.4109 0.1643 0.056 Uiso 0.304(7) 1 calc PR A 2
C22A C -0.0512(6) 0.4543(9) 0.0895(7) 0.054(2) Uani 0.304(7) 1 d P A 2
H22C H -0.0185 0.4091 0.0771 0.065 Uiso 0.304(7) 1 calc PR A 2
H22D H -0.0969 0.4818 0.0348 0.065 Uiso 0.304(7) 1 calc PR A 2
C23A C -0.0103(5) 0.5661(8) 0.1460(6) 0.064(3) Uani 0.304(7) 1 d P A 2
H23C H 0.0310 0.5351 0.2028 0.076 Uiso 0.304(7) 1 calc PR A 2
H23D H -0.0455 0.6127 0.1538 0.076 Uiso 0.304(7) 1 calc PR A 2
C24A C 0.0227(11) 0.6580(17) 0.1134(11) 0.080(4) Uani 0.304(7) 1 d P A 2
H24D H 0.0542 0.6120 0.1004 0.120 Uiso 0.304(7) 1 calc PR A 2
H24E H 0.0530 0.7211 0.1574 0.120 Uiso 0.304(7) 1 calc PR A 2
H24F H -0.0182 0.6996 0.0617 0.120 Uiso 0.304(7) 1 calc PR A 2

loop_
_atom_site_aniso_label
_atom_site_aniso_U_11
_atom_site_aniso_U_22
_atom_site_aniso_U_33
_atom_site_aniso_U_23
_atom_site_aniso_U_13
_atom_site_aniso_U_12
Fe 0.03613(16) 0.03394(16) 0.05108(18) -0.00413(12) 0.03095(14) -0.00324(11)
Li1 0.0418(17) 0.0378(18) 0.057(2) 0.0018(14) 0.0318(16) -0.0005(13)
Li2 0.0345(15) 0.0391(17) 0.0457(17) 0.0007(13) 0.0247(14) 0.0010(13)
N1 0.0414(9) 0.0447(10) 0.0536(10) 0.0116(8) 0.0298(8) 0.0055(7)
C1 0.0371(10) 0.0410(11) 0.0669(13) -0.0085(10) 0.0354(10) -0.0112(8)
C2 0.0441(11) 0.0462(12) 0.0776(15) -0.0068(11) 0.0460(12) -0.0071(9)
C3 0.0614(13) 0.0579(14) 0.0726(15) -0.0036(12) 0.0530(13) -0.0106(11)
C4 0.0572(13) 0.0415(12) 0.0790(16) 0.0092(11) 0.0492(13) -0.0037(9)
C5 0.0489(11) 0.0350(10) 0.0728(14) -0.0101(9) 0.0435(11) -0.0111(8)
C6 0.0330(10) 0.0594(14) 0.0627(13) -0.0083(11) 0.0270(10) -0.0097(9)
C8 0.0354(10) 0.0587(13) 0.0473(11) -0.0020(10) 0.0222(9) -0.0042(9)
C9 0.0325(9) 0.0407(10) 0.0534(11) 0.0070(9) 0.0261(9) 0.0061(8)
C10 0.0316(8) 0.0276(9) 0.0513(10) -0.0010(8) 0.0273(8) -0.0022(7)
C11 0.0401(10) 0.0292(9) 0.0673(13) -0.0082(9) 0.0360(10) -0.0026(7)
C12 0.0443(11) 0.0449(11) 0.0566(12) -0.0172(9) 0.0335(10) -0.0094(9)
C13 0.0326(9) 0.0437(11) 0.0481(11) -0.0041(9) 0.0243(9) -0.0026(8)
C14 0.0298(8) 0.0350(9) 0.0465(10) -0.0001(8) 0.0254(8) -0.0013(7)
C15 0.0609(14) 0.0442(13) 0.0897(18) 0.0137(12) 0.0501(14) 0.0010(11)
C16 0.0585(14) 0.0830(19) 0.0583(14) 0.0208(13) 0.0357(12) 0.0089(13)
C21 0.0473(11) 0.0421(11) 0.0615(13) 0.0041(10) 0.0373(11) 0.0034(9)
C22 0.049(2) 0.045(2) 0.051(2) 0.0164(19) 0.031(2) 0.0091(17)
C23 0.063(2) 0.0442(19) 0.062(2) 0.0172(16) 0.037(2) 0.0093(15)
C24 0.082(4) 0.045(2) 0.076(3) 0.011(3) 0.052(3) -0.001(3)
C21A 0.0473(11) 0.0421(11) 0.0615(13) 0.0041(10) 0.0373(11) 0.0034(9)
C22A 0.052(6) 0.060(5) 0.048(5) 0.003(5) 0.027(5) 0.002(4)
C23A 0.077(6) 0.041(5) 0.072(6) 0.010(4) 0.041(5) -0.004(4)
C24A 0.091(12) 0.055(7) 0.124(13) -0.012(10) 0.079(11) -0.014(8)

loop_
_atom_type_symbol
_atom_type_description
_atom_type_scat_dispersion_real
_atom_type_scat_dispersion_imag
_atom_type_scat_source
C C 0.0033 0.0016 'International Tables Vol C Tables 4.2.6.8 and 6.1.1.4'
H H 0.0000 0.0000 'International Tables Vol C Tables 4.2.6.8 and 6.1.1.4'
Li Li -0.0003 0.0001 'International Tables Vol C Tables 4.2.6.8 and 6.1.1.4'
N N 0.0061 0.0033 'International Tables Vol C Tables 4.2.6.8 and 6.1.1.4'
Fe Fe 0.3463 0.8444 'International Tables Vol C Tables 4.2.6.8 and 6.1.1.4'

loop_
_geom_angle_atom_site_label_1
_geom_angle_atom_site_label_2
_geom_angle_atom_site_label_3
_geom_angle
_geom_angle_site_symmetry_1
_geom_angle_site_symmetry_3
C1 Fe C10 98.12(8) . .
C1 Fe C11 111.44(8) . .
C10 Fe C11 41.35(8) . .
C1 Fe C2 41.45(9) . .
C10 Fe C2 119.15(8) . .
C11 Fe C2 102.67(8) . .
C1 Fe C5 41.56(8) . .
C10 Fe C5 114.10(8) . .
C11 Fe C5 147.82(9) . .
C2 Fe C5 68.80(8) . .
C1 Fe C13 160.50(8) . .
C10 Fe C13 68.21(8) . .
C11 Fe C13 68.03(8) . .
C2 Fe C13 157.48(9) . .
C5 Fe C13 130.00(8) . .
C1 Fe C12 148.77(9) . .
C10 Fe C12 68.97(8) . .
C11 Fe C12 40.45(8) . .
C2 Fe C12 119.09(8) . .
C5 Fe C12 169.68(9) . .
C13 Fe C12 40.75(8) . .
C1 Fe C3 69.22(9) . .
C10 Fe C3 158.82(9) . .
C11 Fe C3 126.01(9) . .
C2 Fe C3 40.43(9) . .
C5 Fe C3 68.17(9) . .
C13 Fe C3 127.89(9) . .
C12 Fe C3 112.84(9) . .
C1 Fe C4 69.47(9) . .
C10 Fe C4 152.26(9) . .
C11 Fe C4 165.99(9) . .
C2 Fe C4 68.32(9) . .
C5 Fe C4 40.59(10) . .
C13 Fe C4 116.08(9) . .
C12 Fe C4 133.57(10) . .
C3 Fe C4 40.35(9) . .
C1 Fe C14 119.49(8) . .
C10 Fe C14 41.45(7) . .
C11 Fe C14 70.08(7) . .
C2 Fe C14 157.13(9) . .
C5 Fe C14 105.29(8) . .
C13 Fe C14 41.15(8) . .
C12 Fe C14 70.09(8) . .
C3 Fe C14 159.69(9) . .
C4 Fe C14 122.37(8) . .
C1 Fe Li1 97.90(9) . .
C10 Fe Li1 77.01(8) . .
C11 Fe Li1 112.99(8) . .
C2 Fe Li1 134.78(9) . .
C5 Fe Li1 66.18(8) . .
C13 Fe Li1 66.20(8) . .
C12 Fe Li1 106.11(8) . .
C3 Fe Li1 120.48(9) . .
C4 Fe Li1 80.23(9) . .
C14 Fe Li1 43.28(8) . .
C14 Li1 C21 108.13(16) . .
C14 Li1 C21A 115.09(17) . 2
C21 Li1 C21A 106.70(16) . 2
C14 Li1 C21 115.09(17) . 2
C21 Li1 C21 106.70(16) . 2
C21A Li1 C21 0.00(10) 2 2
C14 Li1 C22 128.8(2) . .
C21 Li1 C22 41.29(13) . .
C21A Li1 C22 113.5(2) 2 .
C21 Li1 C22 113.5(2) 2 .
C14 Li1 Li1 105.53(10) . 2
C21 Li1 Li1 56.68(14) . 2
C21A Li1 Li1 56.42(15) 2 2
C21 Li1 Li1 56.42(15) 2 2
C22 Li1 Li1 88.36(17) . 2
C14 Li1 Li2 58.22(12) . .
C21 Li1 Li2 109.57(16) . .
C21A Li1 Li2 59.13(13) 2 .
C21 Li1 Li2 59.13(13) 2 .
C22 Li1 Li2 149.61(19) . .
Li1 Li1 Li2 62.63(13) 2 .
C14 Li1 Li2 55.93(11) . 2
C21 Li1 Li2 57.74(12) . 2
C21A Li1 Li2 106.26(16) 2 2
C21 Li1 Li2 106.26(16) 2 2
C22 Li1 Li2 95.82(19) . 2
Li1 Li1 Li2 58.96(12) 2 2
Li2 Li1 Li2 62.50(16) . 2
C14 Li1 C22A 117.2(3) . .
C21 Li1 C22A 35.3(2) . .
C21A Li1 C22A 123.0(3) 2 .
C21 Li1 C22A 123.0(3) 2 .
C22 Li1 C22A 12.2(2) . .
Li1 Li1 C22A 88.6(3) 2 .
Li2 Li1 C22A 144.6(3) . .
Li2 Li1 C22A 85.5(3) 2 .
C14 Li1 Fe 42.24(8) . .
C21 Li1 Fe 122.96(15) . .
C21A Li1 Fe 129.15(15) 2 .
C21 Li1 Fe 129.15(15) 2 .
C22 Li1 Fe 110.89(17) . .
Li1 Li1 Fe 147.76(6) 2 .
Li2 Li1 Fe 92.13(12) . .
Li2 Li1 Fe 92.48(12) 2 .
C22A Li1 Fe 104.9(2) . .
N1 Li2 C14 122.42(16) . 2
N1 Li2 C14 88.36(13) . .
C14 Li2 C14 106.99(14) 2 .
N1 Li2 C21A 126.78(17) . 2
C14 Li2 C21A 101.62(14) 2 2
C14 Li2 C21A 107.10(15) . 2
N1 Li2 C21 126.78(17) . 2
C14 Li2 C21 101.62(14) 2 2
C14 Li2 C21 107.10(15) . 2
C21A Li2 C21 0.00(13) 2 2
N1 Li2 Li1 129.12(17) . .
C14 Li2 Li1 102.31(15) 2 .
C14 Li2 Li1 53.73(12) . .
C21A Li2 Li1 55.31(12) 2 .
C21 Li2 Li1 55.31(12) 2 .
N1 Li2 C13 101.78(14) . 2
C14 Li2 C13 34.73(8) 2 2
C14 Li2 C13 138.69(16) . 2
C21A Li2 C13 98.50(13) 2 2
C21 Li2 C13 98.50(13) 2 2
Li1 Li2 C13 129.06(16) . 2
N1 Li2 Li1 172.20(18) . 2
C14 Li2 Li1 52.65(11) 2 2
C14 Li2 Li1 98.86(15) . 2
C21A Li2 Li1 53.87(11) 2 2
C21 Li2 Li1 53.87(11) 2 2
Li1 Li2 Li1 58.41(16) . 2
C13 Li2 Li1 70.82(12) 2 2
N1 Li2 Li2 126.75(13) . 2
C14 Li2 Li2 55.02(12) 2 2
C14 Li2 Li2 54.08(12) . 2
C21A Li2 Li2 101.82(10) 2 2
C21 Li2 Li2 101.82(10) 2 2
Li1 Li2 Li2 60.44(13) . 2
C13 Li2 Li2 89.67(16) 2 2
Li1 Li2 Li2 57.06(12) 2 2
N1 Li2 C9 32.09(7) . .
C14 Li2 C9 144.04(15) 2 .
C14 Li2 C9 62.08(10) . .
C21A Li2 C9 114.30(14) 2 .
C21 Li2 C9 114.30(14) 2 .
Li1 Li2 C9 97.12(14) . .
C13 Li2 C9 133.55(14) 2 .
Li1 Li2 C9 155.53(16) 2 .
Li2 Li2 C9 113.07(16) 2 .
C15 N1 C16 108.46(18) . .
C15 N1 C9 108.96(17) . .
C16 N1 C9 113.18(16) . .
C15 N1 Li2 107.72(16) . .
C16 N1 Li2 117.74(18) . .
C9 N1 Li2 100.30(14) . .
C2 C1 C5 106.9(2) . .
C2 C1 C6 126.4(2) . .
C5 C1 C6 126.56(19) . .
C2 C1 Fe 70.45(12) . .
C5 C1 Fe 70.40(11) . .
C6 C1 Fe 120.42(14) . .
C3 C2 C1 108.55(19) . .
C3 C2 Fe 70.84(12) . .
C1 C2 Fe 68.10(11) . .
C2 C3 C4 108.3(2) . .
C2 C3 Fe 68.73(12) . .
C4 C3 Fe 69.88(11) . .
C5 C4 C3 107.6(2) . .
C5 C4 Fe 68.61(11) . .
C3 C4 Fe 69.77(12) . .
C4 C5 C1 108.58(19) . .
C4 C5 Fe 70.80(12) . .
C1 C5 Fe 68.05(11) . .
C1 C6 C8 114.02(17) . .
C6 C8 C9 114.17(18) . .
N1 C9 C10 107.45(14) . .
N1 C9 C8 110.00(16) . .
C10 C9 C8 114.49(16) . .
N1 C9 Li2 47.61(10) . .
C10 C9 Li2 74.75(12) . .
C8 C9 Li2 93.96(13) . .
C11 C10 C14 110.40(17) . .
C11 C10 C9 124.88(16) . .
C14 C10 C9 124.70(16) . .
C11 C10 Fe 69.91(11) . .
C14 C10 Fe 72.19(10) . .
C9 C10 Fe 123.60(12) . .
C12 C11 C10 108.28(17) . .
C12 C11 Fe 70.44(12) . .
C10 C11 Fe 68.74(11) . .
C11 C12 C13 107.12(18) . .
C11 C12 Fe 69.11(11) . .
C13 C12 Fe 69.60(11) . .
C12 C13 C14 111.26(18) . .
C12 C13 Fe 69.65(11) . .
C14 C13 Fe 71.16(10) . .
C12 C13 Li2 148.76(17) . 2
C14 C13 Li2 60.54(12) . 2
Fe C13 Li2 126.15(11) . 2
C13 C14 C10 102.92(16) . .
C13 C14 Fe 67.69(10) . .
C10 C14 Fe 66.35(9) . .
C13 C14 Li1 108.99(17) . .
C10 C14 Li1 132.60(16) . .
Fe C14 Li1 94.48(12) . .
C13 C14 Li2 84.72(14) . 2
C10 C14 Li2 146.86(15) . 2
Fe C14 Li2 143.33(13) . 2
Li1 C14 Li2 71.42(13) . 2
C13 C14 Li2 155.21(15) . .
C10 C14 Li2 95.50(14) . .
Fe C14 Li2 136.08(12) . .
Li1 C14 Li2 68.05(14) . .
Li2 C14 Li2 70.90(14) 2 .
C22 C21 Li1 69.9(2) . .
C23 C22 C21 117.5(3) . .
C23 C22 Li1 173.6(3) . .
C21 C22 Li1 68.81(18) . .
C22 C23 C24 113.0(4) . .
C23A C22A Li1 84.2(6) . .
C22A C23A C24A 115.7(9) . .

loop_
_geom_bond_atom_site_label_1
_geom_bond_atom_site_label_2
_geom_bond_distance
_geom_bond_site_symmetry_2
Fe C1 2.0019(19) .
Fe C10 2.0150(18) .
Fe C11 2.031(2) .
Fe C2 2.0332(19) .
Fe C5 2.033(2) .
Fe C13 2.0473(18) .
Fe C12 2.0480(19) .
Fe C3 2.061(2) .
Fe C4 2.062(2) .
Fe C14 2.0943(17) .
Fe Li1 3.106(3) .
Li1 C14 2.136(4) .
Li1 C21 2.212(4) .
Li1 C21A 2.219(4) 2
Li1 C21 2.219(4) 2
Li1 C22 2.228(5) .
Li1 Li1 2.443(7) 2
Li1 Li2 2.457(5) .
Li1 Li2 2.547(5) 2
Li1 C22A 2.739(12) .
Li2 N1 2.088(4) .
Li2 C14 2.226(3) 2
Li2 C14 2.252(4) .
Li2 C21A 2.316(4) 2
Li2 C21 2.316(4) 2
Li2 C13 2.545(4) 2
Li2 Li1 2.547(5) 2
Li2 Li2 2.597(6) 2
Li2 C9 2.781(4) .
N1 C15 1.457(3) .
N1 C16 1.481(3) .
N1 C9 1.502(2) .
C1 C2 1.428(3) .
C1 C5 1.432(3) .
C1 C6 1.495(3) .
C2 C3 1.415(3) .
C3 C4 1.422(3) .
C4 C5 1.421(3) .
C6 C8 1.537(3) .
C8 C9 1.540(3) .
C9 C10 1.518(3) .
C10 C11 1.428(3) .
C10 C14 1.456(2) .
C11 C12 1.410(3) .
C12 C13 1.426(3) .
C13 C14 1.456(3) .
C13 Li2 2.545(4) 2
C14 Li2 2.226(3) 2
C21 C22 1.566(4) .
C22 C23 1.506(5) .
C23 C24 1.529(8) .
C22A C23A 1.510(14) .
C23A C24A 1.537(19) .

loop_
_geom_torsion_atom_site_label_1
_geom_torsion_atom_site_label_2
_geom_torsion_atom_site_label_3
_geom_torsion_atom_site_label_4
_geom_torsion
_geom_torsion_site_symmetry_1
_geom_torsion_site_symmetry_4
C1 Fe Li1 C14 -125.28(12) . .
C10 Fe Li1 C14 -28.72(11) . .
C11 Fe Li1 C14 -7.92(14) . .
C2 Fe Li1 C14 -147.10(13) . .
C5 Fe Li1 C14 -152.78(14) . .
C13 Fe Li1 C14 42.94(11) . .
C12 Fe Li1 C14 34.53(13) . .
C3 Fe Li1 C14 164.22(12) . .
C4 Fe Li1 C14 167.24(13) . .
C1 Fe Li1 C21 154.07(16) . .
C10 Fe Li1 C21 -109.37(17) . .
C11 Fe Li1 C21 -88.57(17) . .
C2 Fe Li1 C21 132.25(16) . .
C5 Fe Li1 C21 126.57(19) . .
C13 Fe Li1 C21 -37.71(15) . .
C12 Fe Li1 C21 -46.12(18) . .
C3 Fe Li1 C21 83.57(18) . .
C4 Fe Li1 C21 86.59(17) . .
C14 Fe Li1 C21 -80.65(17) . .
C1 Fe Li1 C21A -40.06(19) . 2
C10 Fe Li1 C21A 56.50(17) . 2
C11 Fe Li1 C21A 77.30(19) . 2
C2 Fe Li1 C21A -61.9(2) . 2
C5 Fe Li1 C21A -67.55(18) . 2
C13 Fe Li1 C21A 128.2(2) . 2
C12 Fe Li1 C21A 119.75(18) . 2
C3 Fe Li1 C21A -110.55(18) . 2
C4 Fe Li1 C21A -107.53(19) . 2
C14 Fe Li1 C21A 85.2(2) . 2
C1 Fe Li1 C21 -40.06(19) . 2
C10 Fe Li1 C21 56.50(17) . 2
C11 Fe Li1 C21 77.30(19) . 2
C2 Fe Li1 C21 -61.9(2) . 2
C5 Fe Li1 C21 -67.55(18) . 2
C13 Fe Li1 C21 128.2(2) . 2
C12 Fe Li1 C21 119.75(18) . 2
C3 Fe Li1 C21 -110.55(18) . 2
C4 Fe Li1 C21 -107.53(19) . 2
C14 Fe Li1 C21 85.2(2) . 2
C1 Fe Li1 C22 109.39(18) . .
C10 Fe Li1 C22 -154.05(19) . .
C11 Fe Li1 C22 -133.25(17) . .
C2 Fe Li1 C22 87.6(2) . .
C5 Fe Li1 C22 81.89(19) . .
C13 Fe Li1 C22 -82.39(19) . .
C12 Fe Li1 C22 -90.80(19) . .
C3 Fe Li1 C22 38.9(2) . .
C4 Fe Li1 C22 41.91(18) . .
C14 Fe Li1 C22 -125.3(2) . .
C1 Fe Li1 Li1 -127.4(4) . 2
C10 Fe Li1 Li1 -30.9(4) . 2
C11 Fe Li1 Li1 -10.1(5) . 2
C2 Fe Li1 Li1 -149.2(4) . 2
C5 Fe Li1 Li1 -154.9(5) . 2
C13 Fe Li1 Li1 40.8(4) . 2
C12 Fe Li1 Li1 32.4(4) . 2
C3 Fe Li1 Li1 162.1(4) . 2
C4 Fe Li1 Li1 165.1(4) . 2
C14 Fe Li1 Li1 -2.1(4) . 2
C1 Fe Li1 Li2 -90.87(13) . .
C10 Fe Li1 Li2 5.69(11) . .
C11 Fe Li1 Li2 26.49(15) . .
C2 Fe Li1 Li2 -112.69(15) . .
C5 Fe Li1 Li2 -118.37(15) . .
C13 Fe Li1 Li2 77.35(13) . .
C12 Fe Li1 Li2 68.94(14) . .
C3 Fe Li1 Li2 -161.36(12) . .
C4 Fe Li1 Li2 -158.35(14) . .
C14 Fe Li1 Li2 34.41(11) . .
C1 Fe Li1 Li2 -153.43(12) . 2
C10 Fe Li1 Li2 -56.87(12) . 2
C11 Fe Li1 Li2 -36.06(14) . 2
C2 Fe Li1 Li2 -175.24(13) . 2
C5 Fe Li1 Li2 179.08(15) . 2
C13 Fe Li1 Li2 14.80(11) . 2
C12 Fe Li1 Li2 6.39(14) . 2
C3 Fe Li1 Li2 136.08(12) . 2
C4 Fe Li1 Li2 139.10(14) . 2
C14 Fe Li1 Li2 -28.14(11) . 2
C1 Fe Li1 C22A 120.5(2) . .
C10 Fe Li1 C22A -142.9(3) . .
C11 Fe Li1 C22A -122.1(2) . .
C2 Fe Li1 C22A 98.7(3) . .
C5 Fe Li1 C22A 93.0(3) . .
C13 Fe Li1 C22A -71.2(2) . .
C12 Fe Li1 C22A -79.7(2) . .
C3 Fe Li1 C22A 50.0(3) . .
C4 Fe Li1 C22A 53.1(2) . .
C14 Fe Li1 C22A -114.2(3) . .
C14 Li1 Li2 N1 50.0(2) . .
C21 Li1 Li2 N1 149.72(19) . .
C21A Li1 Li2 N1 -112.1(2) 2 .
C21 Li1 Li2 N1 -112.1(2) 2 .
C22 Li1 Li2 N1 163.7(4) . .
Li1 Li1 Li2 N1 -177.5(2) 2 .
Li2 Li1 Li2 N1 115.2(2) 2 .
C22A Li1 Li2 N1 143.2(4) . .
Fe Li1 Li2 N1 23.5(2) . .
C14 Li1 Li2 C14 -102.17(15) . 2
C21 Li1 Li2 C14 -2.5(2) . 2
C21A Li1 Li2 C14 95.73(15) 2 2
C21 Li1 Li2 C14 95.73(15) 2 2
C22 Li1 Li2 C14 11.5(5) . 2
Li1 Li1 Li2 C14 30.32(16) 2 2
Li2 Li1 Li2 C14 -37.03(14) 2 2
C22A Li1 Li2 C14 -9.0(5) . 2
Fe Li1 Li2 C14 -128.72(12) . 2
C21 Li1 Li2 C14 99.69(18) . .
C21A Li1 Li2 C14 -162.10(16) 2 .
C21 Li1 Li2 C14 -162.10(16) 2 .
C22 Li1 Li2 C14 113.7(5) . .
Li1 Li1 Li2 C14 132.49(19) 2 .
Li2 Li1 Li2 C14 65.14(11) 2 .
C22A Li1 Li2 C14 93.2(5) . .
Fe Li1 Li2 C14 -26.55(8) . .
C14 Li1 Li2 C21A 162.10(16) . 2
C21 Li1 Li2 C21A -98.21(18) . 2
C21 Li1 Li2 C21A 0.0 2 2
C22 Li1 Li2 C21A -84.2(4) . 2
Li1 Li1 Li2 C21A -65.41(13) 2 2
Li2 Li1 Li2 C21A -132.76(17) 2 2
C22A Li1 Li2 C21A -104.7(5) . 2
Fe Li1 Li2 C21A 135.55(13) . 2
C14 Li1 Li2 C21 162.10(16) . 2
C21 Li1 Li2 C21 -98.21(18) . 2
C21A Li1 Li2 C21 0.0 2 2
C22 Li1 Li2 C21 -84.2(4) . 2
Li1 Li1 Li2 C21 -65.41(13) 2 2
Li2 Li1 Li2 C21 -132.76(17) 2 2
C22A Li1 Li2 C21 -104.7(5) . 2
Fe Li1 Li2 C21 135.55(13) . 2
C14 Li1 Li2 C13 -127.2(2) . 2
C21 Li1 Li2 C13 -27.5(3) . 2
C21A Li1 Li2 C13 70.7(2) 2 2
C21 Li1 Li2 C13 70.7(2) 2 2
C22 Li1 Li2 C13 -13.5(5) . 2
Li1 Li1 Li2 C13 5.3(2) 2 2
Li2 Li1 Li2 C13 -62.0(2) 2 2
C22A Li1 Li2 C13 -34.0(5) . 2
Fe Li1 Li2 C13 -153.73(17) . 2
C14 Li1 Li2 Li1 -132.49(19) . 2
C21 Li1 Li2 Li1 -32.81(16) . 2
C21A Li1 Li2 Li1 65.41(13) 2 2
C21 Li1 Li2 Li1 65.41(13) 2 2
C22 Li1 Li2 Li1 -18.8(4) . 2
Li2 Li1 Li2 Li1 -67.35(17) 2 2
C22A Li1 Li2 Li1 -39.3(5) . 2
Fe Li1 Li2 Li1 -159.04(18) . 2
C14 Li1 Li2 Li2 -65.14(11) . 2
C21 Li1 Li2 Li2 34.54(16) . 2
C21A Li1 Li2 Li2 132.76(17) 2 2
C21 Li1 Li2 Li2 132.76(17) 2 2
C22 Li1 Li2 Li2 48.6(4) . 2
Li1 Li1 Li2 Li2 67.35(17) 2 2
C22A Li1 Li2 Li2 28.0(5) . 2
Fe Li1 Li2 Li2 -91.69(13) . 2
C14 Li1 Li2 C9 47.39(11) . .
C21 Li1 Li2 C9 147.08(15) . .
C21A Li1 Li2 C9 -114.71(14) 2 .
C21 Li1 Li2 C9 -114.71(14) 2 .
C22 Li1 Li2 C9 161.1(4) . .
Li1 Li1 Li2 C9 179.88(17) 2 .
Li2 Li1 Li2 C9 112.53(14) 2 .
C22A Li1 Li2 C9 140.6(5) . .
Fe Li1 Li2 C9 20.84(12) . .
C14 Li2 N1 C15 28.5(2) 2 .
C14 Li2 N1 C15 -80.63(17) . .
C21A Li2 N1 C15 169.13(19) 2 .
C21 Li2 N1 C15 169.13(19) 2 .
Li1 Li2 N1 C15 -118.8(2) . .
C13 Li2 N1 C15 58.98(19) 2 .
Li1 Li2 N1 C15 77.2(14) 2 .
Li2 Li2 N1 C15 -39.5(3) 2 .
C9 Li2 N1 C15 -113.9(2) . .
C14 Li2 N1 C16 -94.4(2) 2 .
C14 Li2 N1 C16 156.44(16) . .
C21A Li2 N1 C16 46.2(3) 2 .
C21 Li2 N1 C16 46.2(3) 2 .
Li1 Li2 N1 C16 118.3(2) . .
C13 Li2 N1 C16 -63.9(2) 2 .
Li1 Li2 N1 C16 -45.7(14) 2 .
Li2 Li2 N1 C16 -162.5(2) 2 .
C9 Li2 N1 C16 123.2(2) . .
C14 Li2 N1 C9 142.40(18) 2 .
C14 Li2 N1 C9 33.24(15) . .
C21A Li2 N1 C9 -77.0(2) 2 .
C21 Li2 N1 C9 -77.0(2) 2 .
Li1 Li2 N1 C9 -4.9(3) . .
C13 Li2 N1 C9 172.85(14) 2 .
Li1 Li2 N1 C9 -168.9(13) 2 .
Li2 Li2 N1 C9 74.3(2) 2 .
C10 Fe C1 C2 125.58(13) . .
C11 Fe C1 C2 84.92(14) . .
C5 Fe C1 C2 -116.97(18) . .
C13 Fe C1 C2 169.5(2) . .
C12 Fe C1 C2 63.2(2) . .
C3 Fe C1 C2 -36.85(13) . .
C4 Fe C1 C2 -80.10(14) . .
C14 Fe C1 C2 163.47(12) . .
Li1 Fe C1 C2 -156.52(13) . .
C10 Fe C1 C5 -117.45(12) . .
C11 Fe C1 C5 -158.10(12) . .
C2 Fe C1 C5 116.97(18) . .
C13 Fe C1 C5 -73.6(3) . .
C12 Fe C1 C5 -179.80(15) . .
C3 Fe C1 C5 80.13(14) . .
C4 Fe C1 C5 36.88(13) . .
C14 Fe C1 C5 -79.55(14) . .
Li1 Fe C1 C5 -39.54(14) . .
C10 Fe C1 C6 4.16(18) . .
C11 Fe C1 C6 -36.49(19) . .
C2 Fe C1 C6 -121.4(2) . .
C5 Fe C1 C6 121.6(2) . .
C13 Fe C1 C6 48.0(3) . .
C12 Fe C1 C6 -58.2(2) . .
C3 Fe C1 C6 -158.26(19) . .
C4 Fe C1 C6 158.48(19) . .
C14 Fe C1 C6 42.05(19) . .
Li1 Fe C1 C6 82.06(17) . .
C5 C1 C2 C3 -1.9(2) . .
C6 C1 C2 C3 173.42(18) . .
Fe C1 C2 C3 59.47(14) . .
C5 C1 C2 Fe -61.33(13) . .
C6 C1 C2 Fe 113.94(19) . .
C1 Fe C2 C3 -120.17(18) . .
C10 Fe C2 C3 172.61(13) . .
C11 Fe C2 C3 131.70(14) . .
C5 Fe C2 C3 -80.82(15) . .
C13 Fe C2 C3 69.0(3) . .
C12 Fe C2 C3 91.82(15) . .
C4 Fe C2 C3 -37.06(14) . .
C14 Fe C2 C3 -159.75(19) . .
Li1 Fe C2 C3 -86.39(18) . .
C10 Fe C2 C1 -67.22(14) . .
C11 Fe C2 C1 -108.13(13) . .
C5 Fe C2 C1 39.35(13) . .
C13 Fe C2 C1 -170.8(2) . .
C12 Fe C2 C1 -148.01(13) . .
C3 Fe C2 C1 120.17(18) . .
C4 Fe C2 C1 83.11(14) . .
C14 Fe C2 C1 -39.6(3) . .
Li1 Fe C2 C1 33.78(19) . .
C1 C2 C3 C4 1.0(2) . .
Fe C2 C3 C4 58.81(14) . .
C1 C2 C3 Fe -57.79(13) . .
C1 Fe C3 C2 37.74(13) . .
C10 Fe C3 C2 -18.1(3) . .
C11 Fe C3 C2 -64.23(16) . .
C5 Fe C3 C2 82.49(14) . .
C13 Fe C3 C2 -153.06(13) . .
C12 Fe C3 C2 -108.62(14) . .
C4 Fe C3 C2 120.1(2) . .
C14 Fe C3 C2 157.2(2) . .
Li1 Fe C3 C2 124.72(14) . .
C1 Fe C3 C4 -82.38(15) . .
C10 Fe C3 C4 -138.2(2) . .
C11 Fe C3 C4 175.65(14) . .
C2 Fe C3 C4 -120.1(2) . .
C5 Fe C3 C4 -37.63(14) . .
C13 Fe C3 C4 86.81(16) . .
C12 Fe C3 C4 131.26(14) . .
C14 Fe C3 C4 37.1(3) . .
Li1 Fe C3 C4 4.59(18) . .
C2 C3 C4 C5 0.2(2) . .
Fe C3 C4 C5 58.33(14) . .
C2 C3 C4 Fe -58.11(14) . .
C1 Fe C4 C5 -37.72(12) . .
C10 Fe C4 C5 29.4(2) . .
C11 Fe C4 C5 -134.1(3) . .
C2 Fe C4 C5 -82.29(14) . .
C13 Fe C4 C5 121.91(13) . .
C12 Fe C4 C5 167.59(12) . .
C3 Fe C4 C5 -119.41(19) . .
C14 Fe C4 C5 74.93(15) . .
Li1 Fe C4 C5 64.60(13) . .
C1 Fe C4 C3 81.70(15) . .
C10 Fe C4 C3 148.86(17) . .
C11 Fe C4 C3 -14.7(4) . .
C2 Fe C4 C3 37.13(14) . .
C5 Fe C4 C3 119.41(19) . .
C13 Fe C4 C3 -118.68(14) . .
C12 Fe C4 C3 -72.99(17) . .
C14 Fe C4 C3 -165.66(13) . .
Li1 Fe C4 C3 -175.98(16) . .
C3 C4 C5 C1 -1.4(2) . .
Fe C4 C5 C1 57.68(13) . .
C3 C4 C5 Fe -59.06(14) . .
C2 C1 C5 C4 2.0(2) . .
C6 C1 C5 C4 -173.26(18) . .
Fe C1 C5 C4 -59.36(14) . .
C2 C1 C5 Fe 61.36(13) . .
C6 C1 C5 Fe -113.90(19) . .
C1 Fe C5 C4 120.27(18) . .
C10 Fe C5 C4 -165.48(12) . .
C11 Fe C5 C4 160.95(14) . .
C2 Fe C5 C4 81.01(14) . .
C13 Fe C5 C4 -84.43(15) . .
C12 Fe C5 C4 -60.3(5) . .
C3 Fe C5 C4 37.41(13) . .
C14 Fe C5 C4 -122.28(13) . .
Li1 Fe C5 C4 -103.31(15) . .
C10 Fe C5 C1 74.25(13) . .
C11 Fe C5 C1 40.7(2) . .
C2 Fe C5 C1 -39.26(13) . .
C13 Fe C5 C1 155.30(12) . .
C12 Fe C5 C1 179(21) . .
C3 Fe C5 C1 -82.86(14) . .
C4 Fe C5 C1 -120.27(18) . .
C14 Fe C5 C1 117.45(12) . .
Li1 Fe C5 C1 136.42(15) . .
C2 C1 C6 C8 -126.9(2) . .
C5 C1 C6 C8 47.5(3) . .
Fe C1 C6 C8 -39.7(2) . .
C1 C6 C8 C9 72.3(2) . .
C15 N1 C9 C10 64.3(2) . .
C16 N1 C9 C10 -175.01(18) . .
Li2 N1 C9 C10 -48.67(18) . .
C15 N1 C9 C8 -170.53(17) . .
C16 N1 C9 C8 -49.8(2) . .
Li2 N1 C9 C8 76.55(18) . .
C15 N1 C9 Li2 112.93(19) . .
C16 N1 C9 Li2 -126.3(2) . .
C6 C8 C9 N1 178.88(17) . .
C6 C8 C9 C10 -60.0(2) . .
C6 C8 C9 Li2 -135.07(17) . .
C14 Li2 C9 N1 -61.3(3) 2 .
C14 Li2 C9 N1 -141.67(18) . .
C21A Li2 C9 N1 121.1(2) 2 .
C21 Li2 C9 N1 121.1(2) 2 .
Li1 Li2 C9 N1 176.1(2) . .
C13 Li2 C9 N1 -9.67(19) 2 .
Li1 Li2 C9 N1 176.4(4) 2 .
Li2 Li2 C9 N1 -123.01(16) 2 .
N1 Li2 C9 C10 132.05(18) . .
C14 Li2 C9 C10 70.7(3) 2 .
C14 Li2 C9 C10 -9.62(10) . .
C21A Li2 C9 C10 -106.85(17) 2 .
C21 Li2 C9 C10 -106.85(17) 2 .
Li1 Li2 C9 C10 -51.81(15) . .
C13 Li2 C9 C10 122.4(2) 2 .
Li1 Li2 C9 C10 -51.6(4) 2 .
Li2 Li2 C9 C10 9.04(13) 2 .
N1 Li2 C9 C8 -113.64(18) . .
C14 Li2 C9 C8 -174.9(3) 2 .
C14 Li2 C9 C8 104.69(14) . .
C21A Li2 C9 C8 7.46(18) 2 .
C21 Li2 C9 C8 7.46(18) 2 .
Li1 Li2 C9 C8 62.51(17) . .
C13 Li2 C9 C8 -123.3(2) 2 .
Li1 Li2 C9 C8 62.7(4) 2 .
Li2 Li2 C9 C8 123.35(14) 2 .
N1 C9 C10 C11 -130.28(18) . .
C8 C9 C10 C11 107.2(2) . .
Li2 C9 C10 C11 -165.37(19) . .
N1 C9 C10 C14 51.2(2) . .
C8 C9 C10 C14 -71.3(2) . .
Li2 C9 C10 C14 16.13(17) . .
N1 C9 C10 Fe 141.99(13) . .
C8 C9 C10 Fe 19.5(2) . .
Li2 C9 C10 Fe 106.90(14) . .
C1 Fe C10 C11 -113.37(11) . .
C2 Fe C10 C11 -75.31(13) . .
C5 Fe C10 C11 -153.53(11) . .
C13 Fe C10 C11 81.06(12) . .
C12 Fe C10 C11 37.15(11) . .
C3 Fe C10 C11 -62.0(3) . .
C4 Fe C10 C11 -174.05(17) . .
C14 Fe C10 C11 120.49(15) . .
Li1 Fe C10 C11 150.34(13) . .
C1 Fe C10 C14 126.14(11) . .
C11 Fe C10 C14 -120.49(15) . .
C2 Fe C10 C14 164.20(11) . .
C5 Fe C10 C14 85.98(12) . .
C13 Fe C10 C14 -39.43(11) . .
C12 Fe C10 C14 -83.35(12) . .
C3 Fe C10 C14 177.5(2) . .
C4 Fe C10 C14 65.5(2) . .
Li1 Fe C10 C14 29.85(11) . .
C1 Fe C10 C9 5.84(16) . .
C11 Fe C10 C9 119.21(19) . .
C2 Fe C10 C9 43.90(17) . .
C5 Fe C10 C9 -34.32(17) . .
C13 Fe C10 C9 -159.73(17) . .
C12 Fe C10 C9 156.36(16) . .
C3 Fe C10 C9 57.2(3) . .
C4 Fe C10 C9 -54.8(2) . .
C14 Fe C10 C9 -120.30(19) . .
Li1 Fe C10 C9 -90.45(16) . .
C14 C10 C11 C12 1.5(2) . .
C9 C10 C11 C12 -177.14(17) . .
Fe C10 C11 C12 -59.55(14) . .
C14 C10 C11 Fe 61.09(13) . .
C9 C10 C11 Fe -117.60(17) . .
C1 Fe C11 C12 -162.81(11) . .
C10 Fe C11 C12 119.70(15) . .
C2 Fe C11 C12 -120.29(12) . .
C5 Fe C11 C12 169.51(14) . .
C13 Fe C11 C12 38.18(11) . .
C3 Fe C11 C12 -83.52(14) . .
C4 Fe C11 C12 -71.8(4) . .
C14 Fe C11 C12 82.34(12) . .
Li1 Fe C11 C12 88.11(13) . .
C1 Fe C11 C10 77.49(12) . .
C2 Fe C11 C10 120.01(12) . .
C5 Fe C11 C10 49.81(18) . .
C13 Fe C11 C10 -81.52(11) . .
C12 Fe C11 C10 -119.70(15) . .
C3 Fe C11 C10 156.78(12) . .
C4 Fe C11 C10 168.5(3) . .
C14 Fe C11 C10 -37.36(10) . .
Li1 Fe C11 C10 -31.59(13) . .
C10 C11 C12 C13 -1.0(2) . .
Fe C11 C12 C13 -59.47(13) . .
C10 C11 C12 Fe 58.50(13) . .
C1 Fe C12 C11 32.0(2) . .
C10 Fe C12 C11 -37.94(11) . .
C2 Fe C12 C11 74.60(14) . .
C5 Fe C12 C11 -147.2(4) . .
C13 Fe C12 C11 -118.56(17) . .
C3 Fe C12 C11 119.29(13) . .
C4 Fe C12 C11 161.49(12) . .
C14 Fe C12 C11 -82.32(12) . .
Li1 Fe C12 C11 -106.73(12) . .
C1 Fe C12 C13 150.60(15) . .
C10 Fe C12 C13 80.62(13) . .
C11 Fe C12 C13 118.56(17) . .
C2 Fe C12 C13 -166.84(13) . .
C5 Fe C12 C13 -28.7(5) . .
C3 Fe C12 C13 -122.15(13) . .
C4 Fe C12 C13 -79.95(16) . .
C14 Fe C12 C13 36.25(12) . .
Li1 Fe C12 C13 11.83(15) . .
C11 C12 C13 C14 0.1(2) . .
Fe C12 C13 C14 -59.08(14) . .
C11 C12 C13 Fe 59.16(13) . .
C11 C12 C13 Li2 -67.8(3) . 2
Fe C12 C13 Li2 -127.0(3) . 2
C1 Fe C13 C12 -130.3(2) . .
C10 Fe C13 C12 -82.63(13) . .
C11 Fe C13 C12 -37.91(13) . .
C2 Fe C13 C12 31.3(3) . .
C5 Fe C13 C12 173.56(13) . .
C3 Fe C13 C12 81.38(16) . .
C4 Fe C13 C12 127.42(14) . .
C14 Fe C13 C12 -122.35(17) . .
Li1 Fe C13 C12 -167.57(15) . .
C1 Fe C13 C14 -7.9(3) . .
C10 Fe C13 C14 39.72(11) . .
C11 Fe C13 C14 84.44(12) . .
C2 Fe C13 C14 153.6(2) . .
C5 Fe C13 C14 -64.09(15) . .
C12 Fe C13 C14 122.35(17) . .
C3 Fe C13 C14 -156.26(12) . .
C4 Fe C13 C14 -110.23(13) . .
Li1 Fe C13 C14 -45.21(12) . .
C1 Fe C13 Li2 18.8(3) . 2
C10 Fe C13 Li2 66.50(14) . 2
C11 Fe C13 Li2 111.22(16) . 2
C2 Fe C13 Li2 -179.6(2) . 2
C5 Fe C13 Li2 -37.31(19) . 2
C12 Fe C13 Li2 149.1(2) . 2
C3 Fe C13 Li2 -129.48(15) . 2
C4 Fe C13 Li2 -83.45(16) . 2
C14 Fe C13 Li2 26.78(13) . 2
Li1 Fe C13 Li2 -18.43(14) . 2
C12 C13 C14 C10 0.8(2) . .
Fe C13 C14 C10 -57.39(11) . .
Li2 C13 C14 C10 147.30(16) 2 .
C12 C13 C14 Fe 58.20(14) . .
Li2 C13 C14 Fe -155.30(11) 2 .
C12 C13 C14 Li1 145.23(16) . .
Fe C13 C14 Li1 87.03(13) . .
Li2 C13 C14 Li1 -68.28(14) 2 .
C12 C13 C14 Li2 -146.50(17) . 2
Fe C13 C14 Li2 155.30(11) . 2
C12 C13 C14 Li2 -136.2(4) . .
Fe C13 C14 Li2 165.6(4) . .
Li2 C13 C14 Li2 10.3(3) 2 .
C11 C10 C14 C13 -1.4(2) . .
C9 C10 C14 C13 177.28(16) . .
Fe C10 C14 C13 58.30(12) . .
C11 C10 C14 Fe -59.71(13) . .
C9 C10 C14 Fe 118.98(17) . .
C11 C10 C14 Li1 -133.0(2) . .
C9 C10 C14 Li1 45.6(3) . .
Fe C10 C14 Li1 -73.3(2) . .
C11 C10 C14 Li2 98.9(3) . 2
C9 C10 C14 Li2 -82.4(3) . 2
Fe C10 C14 Li2 158.6(3) . 2
C11 C10 C14 Li2 161.89(15) . .
C9 C10 C14 Li2 -19.4(2) . .
Fe C10 C14 Li2 -138.40(11) . .
C1 Fe C14 C13 176.96(12) . .
C10 Fe C14 C13 -116.32(16) . .
C11 Fe C14 C13 -79.06(12) . .
C2 Fe C14 C13 -154.1(2) . .
C5 Fe C14 C13 134.41(12) . .
C12 Fe C14 C13 -35.91(12) . .
C3 Fe C14 C13 66.2(3) . .
C4 Fe C14 C13 93.76(14) . .
Li1 Fe C14 C13 108.70(16) . .
C1 Fe C14 C10 -66.72(13) . .
C11 Fe C14 C10 37.26(11) . .
C2 Fe C14 C10 -37.7(2) . .
C5 Fe C14 C10 -109.27(12) . .
C13 Fe C14 C10 116.32(16) . .
C12 Fe C14 C10 80.42(12) . .
C3 Fe C14 C10 -177.4(2) . .
C4 Fe C14 C10 -149.92(12) . .
Li1 Fe C14 C10 -134.98(16) . .
C1 Fe C14 Li1 68.27(14) . .
C10 Fe C14 Li1 134.98(16) . .
C11 Fe C14 Li1 172.25(14) . .
C2 Fe C14 Li1 97.2(2) . .
C5 Fe C14 Li1 25.71(14) . .
C13 Fe C14 Li1 -108.70(16) . .
C12 Fe C14 Li1 -144.60(14) . .
C3 Fe C14 Li1 -42.5(3) . .
C4 Fe C14 Li1 -14.94(16) . .
C1 Fe C14 Li2 132.8(2) . 2
C10 Fe C14 Li2 -160.5(3) . 2
C11 Fe C14 Li2 -123.2(2) . 2
C2 Fe C14 Li2 161.8(2) . 2
C5 Fe C14 Li2 90.2(2) . 2
C13 Fe C14 Li2 -44.2(2) . 2
C12 Fe C14 Li2 -80.1(2) . 2
C3 Fe C14 Li2 22.1(4) . 2
C4 Fe C14 Li2 49.6(2) . 2
Li1 Fe C14 Li2 64.5(2) . 2
C1 Fe C14 Li2 5.6(2) . .
C10 Fe C14 Li2 72.31(18) . .
C11 Fe C14 Li2 109.57(18) . .
C2 Fe C14 Li2 34.6(3) . .
C5 Fe C14 Li2 -36.96(19) . .
C13 Fe C14 Li2 -171.4(2) . .
C12 Fe C14 Li2 152.72(19) . .
C3 Fe C14 Li2 -105.1(3) . .
C4 Fe C14 Li2 -77.6(2) . .
Li1 Fe C14 Li2 -62.67(19) . .
C21 Li1 C14 C13 51.5(2) . .
C21A Li1 C14 C13 170.64(16) 2 .
C21 Li1 C14 C13 170.64(16) 2 .
C22 Li1 C14 C13 10.2(3) . .
Li1 Li1 C14 C13 110.9(2) 2 .
Li2 Li1 C14 C13 153.70(16) . .
Li2 Li1 C14 C13 77.40(15) 2 .
C22A Li1 C14 C13 14.3(3) . .
Fe Li1 C14 C13 -67.94(12) . .
C21 Li1 C14 C10 -178.91(17) . .
C21A Li1 C14 C10 -59.8(3) 2 .
C21 Li1 C14 C10 -59.8(3) 2 .
C22 Li1 C14 C10 139.8(2) . .
Li1 Li1 C14 C10 -119.5(2) 2 .
Li2 Li1 C14 C10 -76.7(2) . .
Li2 Li1 C14 C10 -153.0(2) 2 .
C22A Li1 C14 C10 143.9(3) . .
Fe Li1 C14 C10 61.67(17) . .
C21 Li1 C14 Fe 119.41(14) . .
C21A Li1 C14 Fe -121.43(15) 2 .
C21 Li1 C14 Fe -121.43(15) 2 .
C22 Li1 C14 Fe 78.1(2) . .
Li1 Li1 C14 Fe 178.8(2) 2 .
Li2 Li1 C14 Fe -138.36(12) . .
Li2 Li1 C14 Fe 145.33(13) 2 .
C22A Li1 C14 Fe 82.2(3) . .
C21 Li1 C14 Li2 -25.92(15) . 2
C21A Li1 C14 Li2 93.24(18) 2 2
C21 Li1 C14 Li2 93.24(18) 2 2
C22 Li1 C14 Li2 -67.2(2) . 2
Li1 Li1 C14 Li2 33.5(2) 2 2
Li2 Li1 C14 Li2 76.31(15) . 2
C22A Li1 C14 Li2 -63.1(3) . 2
Fe Li1 C14 Li2 -145.33(13) . 2
C21 Li1 C14 Li2 -102.22(17) . .
C21A Li1 C14 Li2 16.94(15) 2 .
C21 Li1 C14 Li2 16.94(15) 2 .
C22 Li1 C14 Li2 -143.5(3) . .
Li1 Li1 C14 Li2 -42.8(2) 2 .
Li2 Li1 C14 Li2 -76.31(15) 2 .
C22A Li1 C14 Li2 -139.4(3) . .
Fe Li1 C14 Li2 138.36(12) . .
N1 Li2 C14 C13 128.6(4) . .
C14 Li2 C14 C13 5.0(5) 2 .
C21A Li2 C14 C13 -103.3(4) 2 .
C21 Li2 C14 C13 -103.3(4) 2 .
Li1 Li2 C14 C13 -87.9(4) . .
C13 Li2 C14 C13 22.5(5) 2 .
Li1 Li2 C14 C13 -48.5(4) 2 .
Li2 Li2 C14 C13 -10.9(3) 2 .
C9 Li2 C14 C13 147.8(4) . .
N1 Li2 C14 C10 -9.52(15) . .
C14 Li2 C14 C10 -133.03(13) 2 .
C21A Li2 C14 C10 118.64(15) 2 .
C21 Li2 C14 C10 118.64(15) 2 .
Li1 Li2 C14 C10 133.98(16) . .
C13 Li2 C14 C10 -115.6(2) 2 .
Li1 Li2 C14 C10 173.44(14) 2 .
Li2 Li2 C14 C10 -148.97(14) 2 .
C9 Li2 C14 C10 9.72(10) . .
N1 Li2 C14 Fe -70.77(19) . .
C14 Li2 C14 Fe 165.72(9) 2 .
C21A Li2 C14 Fe 57.4(2) 2 .
C21 Li2 C14 Fe 57.4(2) 2 .
Li1 Li2 C14 Fe 72.72(18) . .
C13 Li2 C14 Fe -176.85(15) 2 .
Li1 Li2 C14 Fe 112.19(17) 2 .
Li2 Li2 C14 Fe 149.8(2) 2 .
C9 Li2 C14 Fe -51.53(16) . .
N1 Li2 C14 Li1 -143.50(16) . .
C14 Li2 C14 Li1 92.99(17) 2 .
C21A Li2 C14 Li1 -15.33(14) 2 .
C21 Li2 C14 Li1 -15.33(14) 2 .
C13 Li2 C14 Li1 110.4(2) 2 .
Li1 Li2 C14 Li1 39.47(17) 2 .
Li2 Li2 C14 Li1 77.06(13) 2 .
C9 Li2 C14 Li1 -124.26(13) . .
N1 Li2 C14 Li2 139.45(9) . 2
C14 Li2 C14 Li2 15.94(19) 2 2
C21A Li2 C14 Li2 -92.39(13) 2 2
C21 Li2 C14 Li2 -92.39(13) 2 2
Li1 Li2 C14 Li2 -77.06(13) . 2
C13 Li2 C14 Li2 33.4(3) 2 2
Li1 Li2 C14 Li2 -37.59(16) 2 2
C9 Li2 C14 Li2 158.69(9) . 2
C14 Li1 C21 C22 -128.8(2) . .
C21A Li1 C21 C22 106.8(2) 2 .
C21 Li1 C21 C22 106.8(2) 2 .
Li1 Li1 C21 C22 134.1(2) 2 .
Li2 Li1 C21 C22 169.3(3) . .
Li2 Li1 C21 C22 -154.2(2) 2 .
C22A Li1 C21 C22 -17.2(4) . .
Fe Li1 C21 C22 -84.6(2) . .
Li1 C21 C22 C23 -179.2(4) . .
C14 Li1 C22 C23 -115(3) . .
C21 Li1 C22 C23 173(3) . .
C21A Li1 C22 C23 84(3) 2 .
C21 Li1 C22 C23 84(3) 2 .
Li1 Li1 C22 C23 136(3) 2 .
Li2 Li1 C22 C23 153(3) . .
Li2 Li1 C22 C23 -165(3) 2 .
C22A Li1 C22 C23 -133(4) . .
Fe Li1 C22 C23 -70(3) . .
C14 Li1 C22 C21 71.9(3) . .
C21A Li1 C22 C21 -88.8(2) 2 .
C21 Li1 C22 C21 -88.8(2) 2 .
Li1 Li1 C22 C21 -36.86(19) 2 .
Li2 Li1 C22 C21 -20.2(5) . .
Li2 Li1 C22 C21 21.71(19) 2 .
C22A Li1 C22 C21 54.3(12) . .
Fe Li1 C22 C21 116.62(19) . .
C21 C22 C23 C24 -178.4(4) . .
Li1 C22 C23 C24 9(3) . .
C14 Li1 C22A C23A -160.5(5) . .
C21 Li1 C22A C23A 116.4(7) . .
C21A Li1 C22A C23A 45.2(6) 2 .
C21 Li1 C22A C23A 45.2(6) 2 .
C22 Li1 C22A C23A 4.2(9) . .
Li1 Li1 C22A C23A 92.7(5) 2 .
Li2 Li1 C22A C23A 127.0(5) . .
Li2 Li1 C22A C23A 151.7(5) 2 .
Fe Li1 C22A C23A -116.9(5) . .
Li1 C22A C23A C24A 124.9(10) . .
